data_4036377
loop_
_publ_author_name
'Nottingham, Chris'
'Benson, Robert'
'M\"uller-Bunz, Helge'
'Guiry, Patrick J.'

_publ_section_title
;
 Synthesis of Ferrocene Oxazoline N,O ligands and Their Application in
 Asymmetric Ethyl- and Phenylzinc Additions to Aldehydes.
;
_journal_issue 20
_journal_name_full 'The Journal of organic chemistry'
_journal_page_first 10163
_journal_page_last 10176
_journal_paper_doi 10.1021/acs.joc.5b01766
_journal_volume 80
_journal_year 2015
_chemical_absolute_configuration ad
_chemical_formula_moiety 'C27 H29 N O2'
_chemical_formula_sum 'C27 H29 N O2'
_chemical_formula_weight 399.51
_space_group_IT_number 1
_space_group_name_Hall 'P 1'
_space_group_name_H-M_alt 'P 1'
_symmetry_cell_setting triclinic
_symmetry_space_group_name_Hall 'P 1'
_symmetry_space_group_name_H-M 'P 1'
_atom_sites_solution_hydrogens geom
_atom_sites_solution_primary direct
_atom_sites_solution_secondary difmap
_audit_creation_method SHELXL-97
_cell_angle_alpha 110.5871(6)
_cell_angle_beta 96.9805(5)
_cell_angle_gamma 91.5538(5)
_cell_formula_units_Z 2
_cell_length_a 8.32646(6)
_cell_length_b 10.47455(7)
_cell_length_c 13.76824(9)
_cell_measurement_reflns_used 32629
_cell_measurement_temperature 100(2)
_cell_measurement_theta_max 76.6580
_cell_measurement_theta_min 3.4530
_cell_volume 1112.635(14)
_computing_cell_refinement
; 
CrysAlisPro, Agilent Technologies, 
Version 1.171.36.24a (release 19-12-2012 CrysAlis171 .NET) 
(compiled Dec 19 2012,11:08:27) 
;
_computing_data_collection
; 
CrysAlisPro, Agilent Technologies, 
Version 1.171.36.24a (release 19-12-2012 CrysAlis171 .NET) 
(compiled Dec 19 2012,11:08:27) 
;
_computing_data_reduction
; 
CrysAlisPro, Agilent Technologies, 
Version 1.171.36.24a (release 19-12-2012 CrysAlis171 .NET) 
(compiled Dec 19 2012,11:08:27) 
;
_computing_structure_refinement 'SHELXL-97 (Sheldrick, 2008)'
_computing_structure_solution 'SHELXS-97 (Sheldrick, 2008)'
_diffrn_ambient_temperature 100(2)
_diffrn_detector_area_resol_mean 10.3196
_diffrn_measured_fraction_theta_full 0.993
_diffrn_measured_fraction_theta_max 0.993
_diffrn_measurement_device_type 'SuperNova, Dual, Cu at zero, Atlas'
_diffrn_measurement_method '\w scans'
_diffrn_radiation_monochromator mirror
_diffrn_radiation_source 'SuperNova (Cu) X-ray Source'
_diffrn_radiation_type CuK\a
_diffrn_radiation_wavelength 1.54184
_diffrn_reflns_av_R_equivalents 0.0216
_diffrn_reflns_av_sigmaI/netI 0.0134
_diffrn_reflns_limit_h_max 10
_diffrn_reflns_limit_h_min -8
_diffrn_reflns_limit_k_max 13
_diffrn_reflns_limit_k_min -13
_diffrn_reflns_limit_l_max 17
_diffrn_reflns_limit_l_min -17
_diffrn_reflns_number 44386
_diffrn_reflns_theta_full 76.87
_diffrn_reflns_theta_max 76.87
_diffrn_reflns_theta_min 3.46
_exptl_absorpt_coefficient_mu 0.580
_exptl_absorpt_correction_T_max 0.916
_exptl_absorpt_correction_T_min 0.874
_exptl_absorpt_correction_type analytical
_exptl_absorpt_process_details
; 
CrysAlisPro, Agilent Technologies, 
Version 1.171.36.24a (release 19-12-2012 CrysAlis171 .NET) 
(compiled Dec 19 2012,11:08:27) 
Analytical numeric absorption correction using a multifaceted crystal 
model based on expressions derived by R.C. Clark & J.S. Reid. 
(Clark, R. C. & Reid, J. S. (1995). Acta Cryst. A51, 887-897) 
;
_exptl_crystal_colour colourless
_exptl_crystal_density_diffrn 1.192
_exptl_crystal_density_method 'not measured'
_exptl_crystal_description block
_exptl_crystal_F_000 428
_exptl_crystal_size_max 0.2895
_exptl_crystal_size_mid 0.1991
_exptl_crystal_size_min 0.1857
_refine_diff_density_max 0.251
_refine_diff_density_min -0.195
_refine_diff_density_rms 0.032
_refine_ls_abs_structure_details 'Flack H D (1983), Acta Cryst. A39, 876-881'
_refine_ls_abs_structure_Flack -0.09(11)
_refine_ls_extinction_method none
_refine_ls_goodness_of_fit_ref 1.035
_refine_ls_hydrogen_treatment mixed
_refine_ls_matrix_type full
_refine_ls_number_parameters 557
_refine_ls_number_reflns 8836
_refine_ls_number_restraints 3
_refine_ls_restrained_S_all 1.035
_refine_ls_R_factor_all 0.0317
_refine_ls_R_factor_gt 0.0308
_refine_ls_shift/su_max 0.001
_refine_ls_shift/su_mean 0.000
_refine_ls_structure_factor_coef Fsqd
_refine_ls_weighting_details 'calc w=1/[\s^2^(Fo^2^)+(0.0513P)^2^+0.1797P] where P=(Fo^2^+2Fc^2^)/3'
_refine_ls_weighting_scheme calc
_refine_ls_wR_factor_gt 0.0820
_refine_ls_wR_factor_ref 0.0831
_reflns_number_gt 8644
_reflns_number_total 8836
_reflns_threshold_expression I>2\s(I)
_cod_data_source_file jo5b01766_si_001.cif
_cod_data_source_block gui82(22)
_cod_original_cell_volume 1112.634(13)
_cod_database_code 4036377

loop_
_symmetry_equiv_pos_as_xyz
'x, y, z'

loop_
_atom_site_label
_atom_site_type_symbol
_atom_site_fract_x
_atom_site_fract_y
_atom_site_fract_z
_atom_site_U_iso_or_equiv
_atom_site_adp_type
_atom_site_occupancy
_atom_site_symmetry_multiplicity
_atom_site_calc_flag
_atom_site_refinement_flags
O1 O 0.45353(11) 0.59696(9) 1.01313(7) 0.01933(19) Uani 1 1 d .
H1O1 H 0.419(3) 0.529(3) 1.042(2) 0.071(8) Uiso 1 1 d .
O2 O 0.04988(12) 0.29318(9) 1.00037(8) 0.0240(2) Uani 1 1 d .
N1 N 0.30082(14) 0.39844(11) 1.05121(8) 0.0196(2) Uani 1 1 d .
C1 C 0.35427(17) 0.56050(12) 0.91333(9) 0.0170(3) Uani 1 1 d .
C2 C 0.36830(16) 0.41002(12) 0.84505(10) 0.0178(3) Uani 1 1 d .
C3 C 0.50633(17) 0.34454(13) 0.86223(11) 0.0208(3) Uani 1 1 d .
H3A H 0.5919 0.3928 0.9162 0.025 Uiso 1 1 calc R
C4 C 0.51945(19) 0.20850(14) 0.80062(11) 0.0243(3) Uani 1 1 d .
H4 H 0.6133 0.1641 0.8136 0.029 Uiso 1 1 calc R
C5 C 0.3968(2) 0.13744(14) 0.72057(12) 0.0273(3) Uani 1 1 d .
H5 H 0.4062 0.0447 0.6788 0.033 Uiso 1 1 calc R
C6 C 0.26016(19) 0.20284(14) 0.70201(11) 0.0257(3) Uani 1 1 d .
H6 H 0.1761 0.1551 0.6467 0.031 Uiso 1 1 calc R
C7 C 0.24579(17) 0.33846(13) 0.76429(10) 0.0210(3) Uani 1 1 d .
H7 H 0.1515 0.3824 0.7514 0.025 Uiso 1 1 calc R
C8 C 0.42463(16) 0.65636(13) 0.86367(10) 0.0183(3) Uani 1 1 d .
C9 C 0.46148(18) 0.79432(13) 0.92611(11) 0.0236(3) Uani 1 1 d .
H9 H 0.4393 0.8269 0.9964 0.028 Uiso 1 1 calc R
C10 C 0.5303(2) 0.88408(14) 0.88583(12) 0.0271(3) Uani 1 1 d .
H10 H 0.5538 0.9777 0.9286 0.032 Uiso 1 1 calc R
C11 C 0.56490(19) 0.83759(14) 0.78349(12) 0.0255(3) Uani 1 1 d .
H11 H 0.6124 0.8990 0.7563 0.031 Uiso 1 1 calc R
C12 C 0.52970(19) 0.70125(14) 0.72136(11) 0.0246(3) Uani 1 1 d .
H12 H 0.5538 0.6687 0.6515 0.030 Uiso 1 1 calc R
C13 C 0.45882(18) 0.61150(13) 0.76127(10) 0.0210(3) Uani 1 1 d .
H13 H 0.4336 0.5183 0.7178 0.025 Uiso 1 1 calc R
C14 C 0.17524(17) 0.58357(12) 0.93007(10) 0.0180(3) Uani 1 1 d .
C15 C 0.09255(17) 0.67853(13) 0.89732(10) 0.0212(3) Uani 1 1 d .
H15 H 0.1478 0.7287 0.8641 0.025 Uiso 1 1 calc R
C16 C -0.06821(18) 0.70244(14) 0.91156(11) 0.0238(3) Uani 1 1 d .
H16 H -0.1203 0.7685 0.8887 0.029 Uiso 1 1 calc R
C17 C -0.15236(18) 0.63021(14) 0.95901(11) 0.0242(3) Uani 1 1 d .
H17 H -0.2613 0.6474 0.9702 0.029 Uiso 1 1 calc R
C18 C -0.07463(18) 0.53233(14) 0.99000(10) 0.0231(3) Uani 1 1 d .
H18 H -0.1324 0.4808 1.0210 0.028 Uiso 1 1 calc R
C19 C 0.08682(17) 0.50815(13) 0.97647(10) 0.0196(3) Uani 1 1 d .
C20 C 0.15545(17) 0.40035(13) 1.01177(10) 0.0197(3) Uani 1 1 d .
C21 C 0.13672(19) 0.21589(14) 1.06006(11) 0.0239(3) Uani 1 1 d .
C22 C 0.0768(2) 0.26236(17) 1.16619(12) 0.0331(3) Uani 1 1 d .
H22A H 0.1001 0.3614 1.2009 0.050 Uiso 1 1 calc R
H22B H 0.1321 0.2156 1.2096 0.050 Uiso 1 1 calc R
H22C H -0.0405 0.2400 1.1565 0.050 Uiso 1 1 calc R
C23 C 0.0920(2) 0.06537(14) 0.99742(13) 0.0350(3) Uani 1 1 d .
H23A H -0.0256 0.0465 0.9905 0.053 Uiso 1 1 calc R
H23B H 0.1477 0.0101 1.0337 0.053 Uiso 1 1 calc R
H23C H 0.1249 0.0423 0.9277 0.053 Uiso 1 1 calc R
C24 C 0.31542(16) 0.26419(12) 1.06318(10) 0.0204(2) Uani 1 1 d .
H24 H 0.3560 0.2009 0.9994 0.024 Uiso 1 1 calc R
C25 C 0.43856(18) 0.27609(13) 1.15823(10) 0.0248(3) Uani 1 1 d .
H25 H 0.3989 0.3397 1.2223 0.030 Uiso 1 1 calc R
C26 C 0.6025(2) 0.33622(18) 1.14903(14) 0.0365(4) Uani 1 1 d .
H26A H 0.6795 0.3460 1.2114 0.055 Uiso 1 1 calc R
H26B H 0.5899 0.4261 1.1432 0.055 Uiso 1 1 calc R
H26C H 0.6434 0.2752 1.0866 0.055 Uiso 1 1 calc R
C27 C 0.4612(2) 0.13892(16) 1.17210(13) 0.0347(4) Uani 1 1 d .
H27A H 0.5057 0.0767 1.1117 0.052 Uiso 1 1 calc R
H27B H 0.3561 0.0991 1.1773 0.052 Uiso 1 1 calc R
H27C H 0.5362 0.1530 1.2362 0.052 Uiso 1 1 calc R
O3 O -0.12450(11) 0.47207(9) 0.37914(7) 0.01889(19) Uani 1 1 d .
H1O3 H -0.085(2) 0.5315(18) 0.3507(14) 0.025(4) Uiso 1 1 d .
O4 O 0.28966(12) 0.74917(10) 0.36581(8) 0.0258(2) Uani 1 1 d .
N2 N 0.03668(14) 0.64776(11) 0.32129(8) 0.0194(2) Uani 1 1 d .
C28 C -0.02331(16) 0.50876(13) 0.47802(10) 0.0173(3) Uani 1 1 d .
C29 C -0.03345(16) 0.66002(13) 0.54501(10) 0.0182(3) Uani 1 1 d .
C30 C -0.17108(17) 0.72707(14) 0.53000(11) 0.0210(3) Uani 1 1 d .
H30 H -0.2581 0.6794 0.4770 0.025 Uiso 1 1 calc R
C31 C -0.18274(19) 0.86311(14) 0.59169(12) 0.0259(3) Uani 1 1 d .
H31 H -0.2768 0.9079 0.5800 0.031 Uiso 1 1 calc R
C32 C -0.0574(2) 0.93354(14) 0.67025(12) 0.0270(3) Uani 1 1 d .
H32 H -0.0653 1.0264 0.7124 0.032 Uiso 1 1 calc R
C33 C 0.07962(19) 0.86732(14) 0.68677(11) 0.0259(3) Uani 1 1 d .
H33 H 0.1654 0.9147 0.7408 0.031 Uiso 1 1 calc R
C34 C 0.09188(18) 0.73153(14) 0.62433(11) 0.0220(3) Uani 1 1 d .
H34 H 0.1865 0.6872 0.6359 0.026 Uiso 1 1 calc R
C35 C -0.09468(16) 0.41527(13) 0.52925(10) 0.0181(3) Uani 1 1 d .
C36 C -0.13603(18) 0.27751(13) 0.46699(11) 0.0224(3) Uani 1 1 d .
H36 H -0.1169 0.2445 0.3960 0.027 Uiso 1 1 calc R
C37 C -0.20442(19) 0.18920(14) 0.50787(12) 0.0259(3) Uani 1 1 d .
H37 H -0.2313 0.0960 0.4650 0.031 Uiso 1 1 calc R
C38 C -0.23410(19) 0.23633(15) 0.61152(12) 0.0264(3) Uani 1 1 d .
H38 H -0.2812 0.1756 0.6395 0.032 Uiso 1 1 calc R
C39 C -0.19448(19) 0.37233(15) 0.67356(11) 0.0246(3) Uani 1 1 d .
H39 H -0.2148 0.4051 0.7443 0.030 Uiso 1 1 calc R
C40 C -0.12455(18) 0.46174(14) 0.63245(10) 0.0217(3) Uani 1 1 d .
H40 H -0.0974 0.5548 0.6755 0.026 Uiso 1 1 calc R
C41 C 0.15470(16) 0.48167(13) 0.46132(10) 0.0178(3) Uani 1 1 d .
C42 C 0.23510(18) 0.38916(14) 0.49901(10) 0.0216(3) Uani 1 1 d .
H42 H 0.1775 0.3416 0.5330 0.026 Uiso 1 1 calc R
C43 C 0.39685(18) 0.36458(14) 0.48832(11) 0.0244(3) Uani 1 1 d .
H43 H 0.4467 0.2995 0.5134 0.029 Uiso 1 1 calc R
C44 C 0.48498(19) 0.43433(14) 0.44148(11) 0.0243(3) Uani 1 1 d .
H44 H 0.5953 0.4179 0.4340 0.029 Uiso 1 1 calc R
C45 C 0.40936(17) 0.52916(14) 0.40538(10) 0.0216(3) Uani 1 1 d .
H45 H 0.4702 0.5793 0.3748 0.026 Uiso 1 1 calc R
C46 C 0.24678(17) 0.55239(13) 0.41292(10) 0.0187(3) Uani 1 1 d .
C47 C 0.18060(17) 0.65076(13) 0.36580(10) 0.0187(3) Uani 1 1 d .
C48 C 0.19467(19) 0.84392(14) 0.32812(12) 0.0259(3) Uani 1 1 d .
C49 C 0.1849(2) 0.96758(15) 0.42664(14) 0.0385(4) Uani 1 1 d .
H49A H 0.1272 0.9396 0.4747 0.058 Uiso 1 1 calc R
H49B H 0.1264 1.0372 0.4076 0.058 Uiso 1 1 calc R
H49C H 0.2947 1.0054 0.4609 0.058 Uiso 1 1 calc R
C50 C 0.2861(2) 0.87634(19) 0.25012(15) 0.0417(4) Uani 1 1 d .
H50A H 0.3905 0.9259 0.2860 0.063 Uiso 1 1 calc R
H50B H 0.2222 0.9331 0.2191 0.063 Uiso 1 1 calc R
H50C H 0.3047 0.7910 0.1948 0.063 Uiso 1 1 calc R
C51 C 0.03164(16) 0.75757(12) 0.27708(10) 0.0205(2) Uani 1 1 d .
H51 H 0.0355 0.7144 0.2001 0.025 Uiso 1 1 calc R
C52 C -0.12492(17) 0.83107(13) 0.29145(10) 0.0248(3) Uani 1 1 d .
H52 H -0.1256 0.8819 0.3679 0.030 Uiso 1 1 calc R
C53 C -0.2726(2) 0.72854(17) 0.24992(13) 0.0316(3) Uani 1 1 d .
H53A H -0.2733 0.6780 0.1749 0.047 Uiso 1 1 calc R
H53B H -0.3716 0.7772 0.2606 0.047 Uiso 1 1 calc R
H53C H -0.2681 0.6644 0.2875 0.047 Uiso 1 1 calc R
C54 C -0.1354(2) 0.93388(16) 0.23456(13) 0.0337(4) Uani 1 1 d .
H54A H -0.1287 0.8861 0.1600 0.051 Uiso 1 1 calc R
H54B H -0.0454 1.0046 0.2652 0.051 Uiso 1 1 calc R
H54C H -0.2387 0.9765 0.2422 0.051 Uiso 1 1 calc R

loop_
_atom_site_aniso_label
_atom_site_aniso_U_11
_atom_site_aniso_U_22
_atom_site_aniso_U_33
_atom_site_aniso_U_23
_atom_site_aniso_U_13
_atom_site_aniso_U_12
O1 0.0202(5) 0.0190(4) 0.0178(4) 0.0067(3) -0.0006(4) -0.0020(4)
O2 0.0228(5) 0.0211(4) 0.0280(5) 0.0098(4) 0.0014(4) -0.0044(4)
N1 0.0216(6) 0.0185(5) 0.0195(5) 0.0082(4) 0.0023(4) -0.0004(4)
C1 0.0192(7) 0.0149(5) 0.0164(5) 0.0056(5) 0.0009(5) 0.0002(5)
C2 0.0204(7) 0.0155(6) 0.0190(6) 0.0076(5) 0.0041(5) 0.0007(5)
C3 0.0201(7) 0.0208(6) 0.0235(6) 0.0098(5) 0.0042(5) 0.0012(5)
C4 0.0246(8) 0.0218(6) 0.0309(7) 0.0126(5) 0.0096(6) 0.0075(5)
C5 0.0361(9) 0.0161(6) 0.0297(7) 0.0053(5) 0.0126(6) 0.0038(6)
C6 0.0269(8) 0.0210(6) 0.0244(6) 0.0031(5) 0.0018(6) -0.0031(6)
C7 0.0200(7) 0.0201(6) 0.0222(6) 0.0070(5) 0.0020(5) 0.0010(5)
C8 0.0150(7) 0.0196(6) 0.0218(6) 0.0095(5) 0.0017(5) 0.0033(5)
C9 0.0278(8) 0.0192(6) 0.0246(7) 0.0074(5) 0.0078(6) 0.0033(5)
C10 0.0329(9) 0.0162(6) 0.0326(7) 0.0080(5) 0.0089(6) 0.0012(6)
C11 0.0257(8) 0.0231(7) 0.0346(7) 0.0175(6) 0.0079(6) 0.0038(6)
C12 0.0276(8) 0.0269(7) 0.0233(6) 0.0127(6) 0.0065(6) 0.0046(6)
C13 0.0215(7) 0.0196(6) 0.0218(6) 0.0079(5) 0.0014(5) 0.0017(5)
C14 0.0189(7) 0.0161(6) 0.0156(5) 0.0024(5) 0.0004(5) -0.0001(5)
C15 0.0228(8) 0.0195(6) 0.0204(6) 0.0066(5) 0.0016(5) 0.0008(5)
C16 0.0221(8) 0.0215(6) 0.0245(6) 0.0056(5) -0.0013(5) 0.0051(5)
C17 0.0173(7) 0.0254(6) 0.0249(6) 0.0032(5) 0.0022(5) 0.0019(5)
C18 0.0206(7) 0.0249(6) 0.0207(6) 0.0048(5) 0.0022(5) -0.0012(5)
C19 0.0199(7) 0.0188(6) 0.0173(6) 0.0034(5) 0.0011(5) -0.0003(5)
C20 0.0227(7) 0.0187(6) 0.0164(5) 0.0045(5) 0.0043(5) -0.0011(5)
C21 0.0290(8) 0.0193(6) 0.0243(6) 0.0091(5) 0.0038(6) -0.0005(5)
C22 0.0353(9) 0.0363(8) 0.0337(8) 0.0168(6) 0.0142(6) 0.0042(6)
C23 0.0382(9) 0.0200(6) 0.0426(8) 0.0077(6) 0.0022(7) -0.0055(6)
C24 0.0268(7) 0.0172(6) 0.0182(6) 0.0072(4) 0.0049(5) 0.0015(5)
C25 0.0337(8) 0.0212(6) 0.0194(6) 0.0078(5) 0.0010(5) 0.0037(5)
C26 0.0322(9) 0.0370(8) 0.0424(9) 0.0228(7) -0.0119(7) -0.0048(7)
C27 0.0467(11) 0.0261(7) 0.0365(8) 0.0187(6) 0.0016(7) 0.0049(7)
O3 0.0182(5) 0.0204(4) 0.0178(4) 0.0078(3) -0.0007(4) 0.0000(4)
O4 0.0218(5) 0.0241(5) 0.0344(5) 0.0151(4) 0.0015(4) -0.0011(4)
N2 0.0217(6) 0.0185(5) 0.0191(5) 0.0079(4) 0.0028(4) 0.0025(4)
C28 0.0156(7) 0.0196(6) 0.0164(5) 0.0064(5) 0.0009(5) 0.0022(5)
C29 0.0194(7) 0.0184(6) 0.0186(6) 0.0077(5) 0.0060(5) 0.0018(5)
C30 0.0200(7) 0.0223(6) 0.0231(6) 0.0102(5) 0.0046(5) 0.0026(5)
C31 0.0279(8) 0.0229(7) 0.0319(7) 0.0127(6) 0.0128(6) 0.0077(6)
C32 0.0349(9) 0.0169(6) 0.0292(7) 0.0054(5) 0.0128(6) 0.0026(6)
C33 0.0293(8) 0.0223(7) 0.0233(6) 0.0047(5) 0.0052(6) -0.0031(6)
C34 0.0226(8) 0.0214(6) 0.0211(6) 0.0064(5) 0.0030(5) 0.0017(5)
C35 0.0155(7) 0.0182(6) 0.0225(6) 0.0095(5) 0.0023(5) 0.0030(5)
C36 0.0249(8) 0.0188(6) 0.0243(6) 0.0074(5) 0.0068(5) 0.0053(5)
C37 0.0267(8) 0.0185(6) 0.0339(7) 0.0094(5) 0.0080(6) 0.0048(5)
C38 0.0257(8) 0.0262(7) 0.0347(8) 0.0178(6) 0.0099(6) 0.0056(6)
C39 0.0247(8) 0.0289(7) 0.0231(6) 0.0118(6) 0.0060(5) 0.0046(6)
C40 0.0222(7) 0.0217(6) 0.0214(6) 0.0084(5) 0.0012(5) 0.0017(5)
C41 0.0177(7) 0.0182(6) 0.0156(5) 0.0040(5) 0.0014(5) 0.0019(5)
C42 0.0208(7) 0.0229(6) 0.0211(6) 0.0082(5) 0.0015(5) 0.0038(5)
C43 0.0240(8) 0.0233(7) 0.0236(6) 0.0065(5) -0.0003(5) 0.0071(6)
C44 0.0179(7) 0.0264(7) 0.0243(6) 0.0041(5) 0.0010(5) 0.0054(5)
C45 0.0190(7) 0.0231(6) 0.0199(6) 0.0046(5) 0.0027(5) -0.0008(5)
C46 0.0194(7) 0.0181(6) 0.0163(6) 0.0038(5) 0.0012(5) 0.0019(5)
C47 0.0204(7) 0.0167(6) 0.0183(6) 0.0045(5) 0.0053(5) -0.0001(5)
C48 0.0263(8) 0.0208(6) 0.0341(7) 0.0142(6) 0.0039(6) 0.0010(5)
C49 0.0401(9) 0.0216(7) 0.0437(9) 0.0036(6) -0.0070(7) -0.0023(6)
C50 0.0331(9) 0.0467(9) 0.0623(11) 0.0385(9) 0.0125(8) 0.0022(7)
C51 0.0257(7) 0.0177(5) 0.0196(6) 0.0077(4) 0.0052(5) 0.0022(5)
C52 0.0290(7) 0.0237(6) 0.0226(6) 0.0087(5) 0.0040(5) 0.0078(5)
C53 0.0268(9) 0.0359(8) 0.0338(8) 0.0157(7) 0.0002(6) 0.0061(6)
C54 0.0434(10) 0.0287(7) 0.0328(8) 0.0155(6) 0.0036(7) 0.0116(7)

loop_
_atom_type_symbol
_atom_type_description
_atom_type_scat_dispersion_real
_atom_type_scat_dispersion_imag
_atom_type_scat_source
C C 0.0181 0.0091 'International Tables Vol C Tables 4.2.6.8 and 6.1.1.4'
H H 0.0000 0.0000 'International Tables Vol C Tables 4.2.6.8 and 6.1.1.4'
N N 0.0311 0.0180 'International Tables Vol C Tables 4.2.6.8 and 6.1.1.4'
O O 0.0492 0.0322 'International Tables Vol C Tables 4.2.6.8 and 6.1.1.4'

loop_
_geom_angle_atom_site_label_1
_geom_angle_atom_site_label_2
_geom_angle_atom_site_label_3
_geom_angle
C1 O1 H1O1 104.8(17)
C20 O2 C21 105.16(10)
C20 N1 C24 107.00(11)
O1 C1 C8 103.71(10)
O1 C1 C2 111.23(10)
C8 C1 C2 110.23(10)
O1 C1 C14 109.34(10)
C8 C1 C14 112.59(11)
C2 C1 C14 109.64(10)
C7 C2 C3 118.97(12)
C7 C2 C1 120.91(12)
C3 C2 C1 120.11(12)
C2 C3 C4 120.26(13)
C2 C3 H3A 119.9
C4 C3 H3A 119.9
C5 C4 C3 120.55(13)
C5 C4 H4 119.7
C3 C4 H4 119.7
C4 C5 C6 119.43(13)
C4 C5 H5 120.3
C6 C5 H5 120.3
C5 C6 C7 120.17(14)
C5 C6 H6 119.9
C7 C6 H6 119.9
C2 C7 C6 120.60(13)
C2 C7 H7 119.7
C6 C7 H7 119.7
C13 C8 C9 118.57(12)
C13 C8 C1 123.12(11)
C9 C8 C1 118.27(11)
C10 C9 C8 120.42(12)
C10 C9 H9 119.8
C8 C9 H9 119.8
C11 C10 C9 120.39(13)
C11 C10 H10 119.8
C9 C10 H10 119.8
C12 C11 C10 119.60(13)
C12 C11 H11 120.2
C10 C11 H11 120.2
C11 C12 C13 120.05(13)
C11 C12 H12 120.0
C13 C12 H12 120.0
C8 C13 C12 120.96(12)
C8 C13 H13 119.5
C12 C13 H13 119.5
C15 C14 C19 116.99(13)
C15 C14 C1 120.72(12)
C19 C14 C1 122.28(12)
C16 C15 C14 122.28(13)
C16 C15 H15 118.9
C14 C15 H15 118.9
C17 C16 C15 120.22(13)
C17 C16 H16 119.9
C15 C16 H16 119.9
C16 C17 C18 118.85(14)
C16 C17 H17 120.6
C18 C17 H17 120.6
C17 C18 C19 121.30(13)
C17 C18 H18 119.3
C19 C18 H18 119.3
C18 C19 C14 120.33(13)
C18 C19 C20 116.16(12)
C14 C19 C20 123.51(12)
N1 C20 O2 117.50(12)
N1 C20 C19 126.82(12)
O2 C20 C19 115.69(12)
O2 C21 C23 106.60(11)
O2 C21 C22 105.98(11)
C23 C21 C22 112.60(13)
O2 C21 C24 100.97(10)
C23 C21 C24 114.78(12)
C22 C21 C24 114.45(12)
C21 C22 H22A 109.5
C21 C22 H22B 109.5
H22A C22 H22B 109.5
C21 C22 H22C 109.5
H22A C22 H22C 109.5
H22B C22 H22C 109.5
C21 C23 H23A 109.5
C21 C23 H23B 109.5
H23A C23 H23B 109.5
C21 C23 H23C 109.5
H23A C23 H23C 109.5
H23B C23 H23C 109.5
N1 C24 C25 110.85(10)
N1 C24 C21 102.78(11)
C25 C24 C21 119.07(11)
N1 C24 H24 107.9
C25 C24 H24 107.9
C21 C24 H24 107.9
C26 C25 C24 110.21(11)
C26 C25 C27 108.96(13)
C24 C25 C27 112.74(12)
C26 C25 H25 108.3
C24 C25 H25 108.3
C27 C25 H25 108.3
C25 C26 H26A 109.5
C25 C26 H26B 109.5
H26A C26 H26B 109.5
C25 C26 H26C 109.5
H26A C26 H26C 109.5
H26B C26 H26C 109.5
C25 C27 H27A 109.5
C25 C27 H27B 109.5
H27A C27 H27B 109.5
C25 C27 H27C 109.5
H27A C27 H27C 109.5
H27B C27 H27C 109.5
C28 O3 H1O3 103.0(11)
C47 O4 C48 105.87(11)
C47 N2 C51 107.77(11)
O3 C28 C35 103.43(10)
O3 C28 C29 111.16(10)
C35 C28 C29 110.51(10)
O3 C28 C41 110.18(10)
C35 C28 C41 111.79(11)
C29 C28 C41 109.64(10)
C30 C29 C34 118.57(12)
C30 C29 C28 120.39(12)
C34 C29 C28 121.00(12)
C29 C30 C31 120.80(13)
C29 C30 H30 119.6
C31 C30 H30 119.6
C32 C31 C30 120.24(14)
C32 C31 H31 119.9
C30 C31 H31 119.9
C33 C32 C31 119.48(13)
C33 C32 H32 120.3
C31 C32 H32 120.3
C32 C33 C34 120.24(14)
C32 C33 H33 119.9
C34 C33 H33 119.9
C33 C34 C29 120.65(13)
C33 C34 H34 119.7
C29 C34 H34 119.7
C40 C35 C36 118.85(12)
C40 C35 C28 123.16(11)
C36 C35 C28 117.95(11)
C37 C36 C35 120.65(12)
C37 C36 H36 119.7
C35 C36 H36 119.7
C36 C37 C38 120.28(13)
C36 C37 H37 119.9
C38 C37 H37 119.9
C39 C38 C37 119.56(13)
C39 C38 H38 120.2
C37 C38 H38 120.2
C38 C39 C40 120.24(13)
C38 C39 H39 119.9
C40 C39 H39 119.9
C35 C40 C39 120.42(13)
C35 C40 H40 119.8
C39 C40 H40 119.8
C42 C41 C46 116.88(12)
C42 C41 C28 120.26(12)
C46 C41 C28 122.79(12)
C43 C42 C41 122.16(13)
C43 C42 H42 118.9
C41 C42 H42 118.9
C44 C43 C42 120.34(13)
C44 C43 H43 119.8
C42 C43 H43 119.8
C43 C44 C45 118.79(13)
C43 C44 H44 120.6
C45 C44 H44 120.6
C44 C45 C46 121.64(13)
C44 C45 H45 119.2
C46 C45 H45 119.2
C45 C46 C41 120.16(12)
C45 C46 C47 115.50(12)
C41 C46 C47 124.32(12)
N2 C47 O4 117.53(12)
N2 C47 C46 127.08(12)
O4 C47 C46 115.28(12)
O4 C48 C50 107.18(12)
O4 C48 C49 104.52(12)
C50 C48 C49 113.36(14)
O4 C48 C51 102.20(10)
C50 C48 C51 113.18(13)
C49 C48 C51 115.02(13)
C48 C49 H49A 109.5
C48 C49 H49B 109.5
H49A C49 H49B 109.5
C48 C49 H49C 109.5
H49A C49 H49C 109.5
H49B C49 H49C 109.5
C48 C50 H50A 109.5
C48 C50 H50B 109.5
H50A C50 H50B 109.5
C48 C50 H50C 109.5
H50A C50 H50C 109.5
H50B C50 H50C 109.5
N2 C51 C52 112.10(10)
N2 C51 C48 103.30(10)
C52 C51 C48 117.73(11)
N2 C51 H51 107.8
C52 C51 H51 107.8
C48 C51 H51 107.8
C53 C52 C51 110.60(11)
C53 C52 C54 109.22(12)
C51 C52 C54 110.99(12)
C53 C52 H52 108.7
C51 C52 H52 108.7
C54 C52 H52 108.7
C52 C53 H53A 109.5
C52 C53 H53B 109.5
H53A C53 H53B 109.5
C52 C53 H53C 109.5
H53A C53 H53C 109.5
H53B C53 H53C 109.5
C52 C54 H54A 109.5
C52 C54 H54B 109.5
H54A C54 H54B 109.5
C52 C54 H54C 109.5
H54A C54 H54C 109.5
H54B C54 H54C 109.5

loop_
_geom_bond_atom_site_label_1
_geom_bond_atom_site_label_2
_geom_bond_distance
O1 C1 1.4334(15)
O1 H1O1 0.98(3)
O2 C20 1.3588(17)
O2 C21 1.4862(17)
N1 C20 1.2687(19)
N1 C24 1.4788(16)
C1 C8 1.5386(18)
C1 C2 1.5416(16)
C1 C14 1.5484(19)
C2 C7 1.3912(19)
C2 C3 1.3921(19)
C3 C4 1.3939(19)
C3 H3A 0.9500
C4 C5 1.386(2)
C4 H4 0.9500
C5 C6 1.387(2)
C5 H5 0.9500
C6 C7 1.3947(19)
C6 H6 0.9500
C7 H7 0.9500
C8 C13 1.3887(18)
C8 C9 1.3998(18)
C9 C10 1.391(2)
C9 H9 0.9500
C10 C11 1.389(2)
C10 H10 0.9500
C11 C12 1.384(2)
C11 H11 0.9500
C12 C13 1.3950(19)
C12 H12 0.9500
C13 H13 0.9500
C14 C15 1.3943(19)
C14 C19 1.4185(18)
C15 C16 1.393(2)
C15 H15 0.9500
C16 C17 1.386(2)
C16 H16 0.9500
C17 C18 1.389(2)
C17 H17 0.9500
C18 C19 1.397(2)
C18 H18 0.9500
C19 C20 1.4802(19)
C21 C23 1.5173(19)
C21 C22 1.5203(19)
C21 C24 1.549(2)
C22 H22A 0.9800
C22 H22B 0.9800
C22 H22C 0.9800
C23 H23A 0.9800
C23 H23B 0.9800
C23 H23C 0.9800
C24 C25 1.5269(17)
C24 H24 1.0000
C25 C26 1.526(2)
C25 C27 1.5281(19)
C25 H25 1.0000
C26 H26A 0.9800
C26 H26B 0.9800
C26 H26C 0.9800
C27 H27A 0.9800
C27 H27B 0.9800
C27 H27C 0.9800
O3 C28 1.4306(15)
O3 H1O3 0.916(19)
O4 C47 1.3550(16)
O4 C48 1.4781(17)
N2 C47 1.2722(19)
N2 C51 1.4778(16)
C28 C35 1.5381(18)
C28 C29 1.5384(17)
C28 C41 1.5460(19)
C29 C30 1.3919(19)
C29 C34 1.396(2)
C30 C31 1.3920(19)
C30 H30 0.9500
C31 C32 1.388(2)
C31 H31 0.9500
C32 C33 1.388(2)
C32 H32 0.9500
C33 C34 1.3934(19)
C33 H33 0.9500
C34 H34 0.9500
C35 C40 1.3871(18)
C35 C36 1.4025(18)
C36 C37 1.383(2)
C36 H36 0.9500
C37 C38 1.392(2)
C37 H37 0.9500
C38 C39 1.385(2)
C38 H38 0.9500
C39 C40 1.3999(19)
C39 H39 0.9500
C40 H40 0.9500
C41 C42 1.4003(19)
C41 C46 1.4217(18)
C42 C43 1.394(2)
C42 H42 0.9500
C43 C44 1.380(2)
C43 H43 0.9500
C44 C45 1.391(2)
C44 H44 0.9500
C45 C46 1.392(2)
C45 H45 0.9500
C46 C47 1.4834(18)
C48 C50 1.513(2)
C48 C49 1.524(2)
C48 C51 1.552(2)
C49 H49A 0.9800
C49 H49B 0.9800
C49 H49C 0.9800
C50 H50A 0.9800
C50 H50B 0.9800
C50 H50C 0.9800
C51 C52 1.5301(18)
C51 H51 1.0000
C52 C53 1.523(2)
C52 C54 1.5371(19)
C52 H52 1.0000
C53 H53A 0.9800
C53 H53B 0.9800
C53 H53C 0.9800
C54 H54A 0.9800
C54 H54B 0.9800
C54 H54C 0.9800

loop_
_geom_hbond_atom_site_label_D
_geom_hbond_atom_site_label_H
_geom_hbond_atom_site_label_A
_geom_hbond_distance_DH
_geom_hbond_distance_HA
_geom_hbond_distance_DA
_geom_hbond_angle_DHA
O3 H1O3 N2 0.916(19) 1.748(19) 2.6418(15) 164.3(17)
O1 H1O1 N1 0.98(3) 1.72(3) 2.6460(14) 157(3)

loop_
_geom_torsion_atom_site_label_1
_geom_torsion_atom_site_label_2
_geom_torsion_atom_site_label_3
_geom_torsion_atom_site_label_4
_geom_torsion
O1 C1 C2 C7 156.75(11)
C8 C1 C2 C7 -88.79(15)
C14 C1 C2 C7 35.69(16)
O1 C1 C2 C3 -24.61(16)
C8 C1 C2 C3 89.86(14)
C14 C1 C2 C3 -145.66(12)
C7 C2 C3 C4 -1.31(19)
C1 C2 C3 C4 -179.98(11)
C2 C3 C4 C5 1.0(2)
C3 C4 C5 C6 0.0(2)
C4 C5 C6 C7 -0.8(2)
C3 C2 C7 C6 0.6(2)
C1 C2 C7 C6 179.23(12)
C5 C6 C7 C2 0.5(2)
O1 C1 C8 C13 133.04(13)
C2 C1 C8 C13 13.89(18)
C14 C1 C8 C13 -108.87(14)
O1 C1 C8 C9 -44.48(16)
C2 C1 C8 C9 -163.64(12)
C14 C1 C8 C9 73.60(15)
C13 C8 C9 C10 0.2(2)
C1 C8 C9 C10 177.86(13)
C8 C9 C10 C11 -0.7(2)
C9 C10 C11 C12 0.3(2)
C10 C11 C12 C13 0.5(2)
C9 C8 C13 C12 0.6(2)
C1 C8 C13 C12 -176.94(13)
C11 C12 C13 C8 -0.9(2)
O1 C1 C14 C15 117.38(12)
C8 C1 C14 C15 2.66(16)
C2 C1 C14 C15 -120.43(12)
O1 C1 C14 C19 -64.15(14)
C8 C1 C14 C19 -178.87(11)
C2 C1 C14 C19 58.04(15)
C19 C14 C15 C16 1.78(19)
C1 C14 C15 C16 -179.67(12)
C14 C15 C16 C17 -0.5(2)
C15 C16 C17 C18 -1.2(2)
C16 C17 C18 C19 1.5(2)
C17 C18 C19 C14 -0.19(19)
C17 C18 C19 C20 -179.45(12)
C15 C14 C19 C18 -1.44(18)
C1 C14 C19 C18 -179.96(11)
C15 C14 C19 C20 177.76(11)
C1 C14 C19 C20 -0.77(18)
C24 N1 C20 O2 6.19(15)
C24 N1 C20 C19 -173.98(12)
C21 O2 C20 N1 11.09(15)
C21 O2 C20 C19 -168.76(10)
C18 C19 C20 N1 -146.13(13)
C14 C19 C20 N1 34.6(2)
C18 C19 C20 O2 33.70(16)
C14 C19 C20 O2 -145.53(12)
C20 O2 C21 C23 -142.01(12)
C20 O2 C21 C22 97.82(12)
C20 O2 C21 C24 -21.79(12)
C20 N1 C24 C25 -148.07(11)
C20 N1 C24 C21 -19.79(13)
O2 C21 C24 N1 24.73(12)
C23 C21 C24 N1 138.93(12)
C22 C21 C24 N1 -88.62(13)
O2 C21 C24 C25 147.66(10)
C23 C21 C24 C25 -98.14(14)
C22 C21 C24 C25 34.31(17)
N1 C24 C25 C26 -56.48(15)
C21 C24 C25 C26 -175.33(12)
N1 C24 C25 C27 -178.47(12)
C21 C24 C25 C27 62.68(16)
O3 C28 C29 C30 25.77(16)
C35 C28 C29 C30 -88.48(14)
C41 C28 C29 C30 147.85(12)
O3 C28 C29 C34 -156.52(11)
C35 C28 C29 C34 89.22(15)
C41 C28 C29 C34 -34.44(16)
C34 C29 C30 C31 0.91(19)
C28 C29 C30 C31 178.67(12)
C29 C30 C31 C32 -0.8(2)
C30 C31 C32 C33 0.0(2)
C31 C32 C33 C34 0.6(2)
C32 C33 C34 C29 -0.5(2)
C30 C29 C34 C33 -0.3(2)
C28 C29 C34 C33 -178.04(12)
O3 C28 C35 C40 -133.97(13)
C29 C28 C35 C40 -14.92(18)
C41 C28 C35 C40 107.50(14)
O3 C28 C35 C36 43.89(15)
C29 C28 C35 C36 162.95(12)
C41 C28 C35 C36 -74.63(15)
C40 C35 C36 C37 -0.4(2)
C28 C35 C36 C37 -178.39(13)
C35 C36 C37 C38 0.4(2)
C36 C37 C38 C39 -0.1(2)
C37 C38 C39 C40 -0.2(2)
C36 C35 C40 C39 0.1(2)
C28 C35 C40 C39 177.98(13)
C38 C39 C40 C35 0.2(2)
O3 C28 C41 C42 -119.30(13)
C35 C28 C41 C42 -4.88(17)
C29 C28 C41 C42 118.04(13)
O3 C28 C41 C46 63.95(15)
C35 C28 C41 C46 178.38(11)
C29 C28 C41 C46 -58.71(15)
C46 C41 C42 C43 -1.21(19)
C28 C41 C42 C43 -178.14(12)
C41 C42 C43 C44 1.5(2)
C42 C43 C44 C45 0.0(2)
C43 C44 C45 C46 -1.7(2)
C44 C45 C46 C41 1.98(19)
C44 C45 C46 C47 -176.73(12)
C42 C41 C46 C45 -0.49(18)
C28 C41 C46 C45 176.35(11)
C42 C41 C46 C47 178.10(12)
C28 C41 C46 C47 -5.06(19)
C51 N2 C47 O4 1.69(15)
C51 N2 C47 C46 -174.25(12)
C48 O4 C47 N2 10.45(15)
C48 O4 C47 C46 -173.13(11)
C45 C46 C47 N2 146.74(13)
C41 C46 C47 N2 -31.9(2)
C45 C46 C47 O4 -29.28(16)
C41 C46 C47 O4 152.07(12)
C47 O4 C48 C50 -135.92(13)
C47 O4 C48 C49 103.50(13)
C47 O4 C48 C51 -16.69(13)
C47 N2 C51 C52 -140.07(11)
C47 N2 C51 C48 -12.33(13)
O4 C48 C51 N2 17.31(12)
C50 C48 C51 N2 132.23(13)
C49 C48 C51 N2 -95.26(13)
O4 C48 C51 C52 141.43(11)
C50 C48 C51 C52 -103.65(14)
C49 C48 C51 C52 28.86(17)
N2 C51 C52 C53 -52.48(14)
C48 C51 C52 C53 -172.08(12)
N2 C51 C52 C54 -173.88(11)
C48 C51 C52 C54 66.52(15)
